data_1526771
loop_
_publ_author_name
'Ktari, L.'
'Mhiri, T.'
'Dammak, M.'
'Savariault, J.M.'

_publ_section_title
;
 Thermal behavior and crystal structure at 435 K of the mixed rubidium
 ammonium sulfate tellurate (Rb1.12 (N H4)0.88 S O4) * (Te (O H)6)
;
_journal_name_full 'Journal of Solid State Chemistry'
_journal_page_first 1
_journal_page_last 8
_journal_volume 161
_journal_year 2001
_chemical_formula_sum 'H9.52 N0.88 O10 Rb1.12 S Te'
_chemical_name_systematic '(Rb1.12 (N H4)0.88 (S O4)) (Te (O H)6)'
_space_group_IT_number 3
_symmetry_space_group_name_Hall 'P 2y'
_symmetry_space_group_name_H-M 'P 1 2 1'
_cell_angle_alpha 90
_cell_angle_beta 98.03
_cell_angle_gamma 90
_cell_formula_units_Z 2
_cell_length_a 7.541
_cell_length_b 6.772
_cell_length_c 10.142
_cell_volume 512.850
_citation_journal_id_ASTM JSSCBI
_cod_data_source_file Ktari_JSSCBI_2001_1655.cif
_cod_data_source_block H9.52N0.88O10Rb1.12S1Te1
_cod_original_cell_volume 512.8499
_cod_original_formula_sum 'H9.52 N0.88 O10 Rb1.12 S1 Te1'
_cod_database_code 1526771

loop_
_symmetry_equiv_pos_as_xyz
x,y,z
-x,y,-z

loop_
_atom_site_label
_atom_site_type_symbol
_atom_site_fract_x
_atom_site_fract_y
_atom_site_fract_z
_atom_site_occupancy
_atom_site_U_iso_or_equiv
O1 O-2 0.191 0.01 0.531 1 0.0
O3 O-2 0.592 0.612 0.11 1 0.0
S1 S+6 0 0.044 0.5 1 0.0
H12 H+1 0.3354 0.5308 0.56 1 0.0
H7 H+1 0.4534 0.1304 0.84 0.44 0.0
H1 H+1 0.0729 0.5345 0.22 0.44 0.0
O9 O-2 0.579 0.809 0.507 1 0.0
Te1 Te+6 0 0.003 0 1 0.0
H3 H+1 0.9563 0.6312 0.34 0.44 0.0
H2 H+1 0.0487 0.6296 0.24 0.44 0.0
Rb1 Rb+1 0.964 0.525 0.26 0.559 0.0
O6 O-2 0.016 0.21 0.872 1 0.0
H14 H+1 0.453 0.4143 0.32 1 0.0
N1 N-3 0.964 0.525 0.26 0.441 0.0
O7 O-2 0.122 0.254 0.084 1 0.0
Rb2 Rb+1 0.483 0.009 0.761 0.559 0.0
Te2 Te+6 0.5 0.541 0.5 1 0.0
H13 H+1 0.4044 0.779 0.56 1 0.0
H8 H+1 0.473 0.0028 0.5882 0.44 0.0
O5 O-2 0.118 0.01 0.845 1 0.0
O4 O-2 0.568 0.645 0.905 1 0.0
H9 H+1 0.1638 0.0306 0.94 1 0.0
H4 H+1 0.83 0.5364 0.26 0.44 0.0
S2 S+6 0.5 0.497 0 1 0.0
H5 H+1 0.5716 0.0346 0.72 0.44 0.0
H10 H+1 0.0597 0.2939 0.08 1 0.0
H6 H+1 0.5495 0.126 0.74 0.44 0.0
O2 O-2 0.047 0.929 0.38 1 0.0
O8 O-2 0.714 0.618 0.436 1 0.0
N2 N-3 0.483 0.009 0.761 0.441 0.0
O10 O-2 0.367 0.487 0.328 1 0.0
H11 H+1 0.2136 0.278 0.16 1 0.0
